data_7100657
loop_
_publ_author_name
'Berthold Kersting'
'Julia Hausmann'
'Yves Journaux'
'Vasile Lozan'

_publ_section_title
;
Stabilisation of a paramagnetic dinickel borohydride complex by a
macrodinucleating hexaaza-dithiophenolate ligand
macrocycles
;
_journal_name_full 'Chemical Communications'
_journal_paper_doi 10.1039/b512744k
_journal_year 2006
_chemical_formula_structural
;
[(L)Ni2(u-O2CH)]BPh4
;
_chemical_formula_sum 'C63 H85 B N6 Ni2 O2 S2'
_chemical_formula_weight 1150.72
_space_group_IT_number 14
_symmetry_cell_setting monoclinic
_symmetry_space_group_name_Hall '-P 2yn'
_symmetry_space_group_name_H-M 'P 1 21/n 1'
_cell_angle_alpha 90.00
_cell_angle_beta 92.22(3)
_cell_angle_gamma 90.00
_cell_formula_units_Z 8
_cell_length_a 18.452(4)
_cell_length_b 34.531(7)
_cell_length_c 18.452(4)
_cell_measurement_temperature 210(2)
_cell_volume 11748(4)
_diffrn_ambient_temperature 210(2)
_exptl_crystal_density_diffrn 1.301
_cod_original_sg_symbol_H-M 'P 21/n'
_cod_database_code 7100657

loop_
_symmetry_equiv_pos_as_xyz
'x, y, z'
'-x+1/2, y+1/2, -z+1/2'
'-x, -y, -z'
'x-1/2, -y-1/2, z-1/2'

loop_
_atom_site_label
_atom_site_type_symbol
_atom_site_fract_x
_atom_site_fract_y
_atom_site_fract_z
_atom_site_U_iso_or_equiv
_atom_site_adp_type
_atom_site_occupancy
_atom_site_symmetry_multiplicity
_atom_site_calc_flag
_atom_site_refinement_flags
_atom_site_disorder_assembly
_atom_site_disorder_group
Ni1A Ni 0.20005(4) 0.14121(2) 0.72151(5) 0.0343(2) Uani 1 1 d . . .
Ni2A Ni 0.37472(5) 0.14715(2) 0.79905(5) 0.0338(2) Uani 1 1 d . . .
S1A S 0.32194(9) 0.12193(5) 0.68289(9) 0.0377(4) Uani 1 1 d . . .
S2A S 0.25720(9) 0.12208(5) 0.84107(9) 0.0376(4) Uani 1 1 d . . .
O1A O 0.2251(2) 0.19698(12) 0.7338(2) 0.0400(12) Uani 1 1 d . . .
O2A O 0.3380(2) 0.20115(12) 0.7854(2) 0.0383(12) Uani 1 1 d . . .
N1A N 0.1640(3) 0.15555(17) 0.6058(3) 0.0454(16) Uani 1 1 d . . .
N2A N 0.1491(3) 0.08685(16) 0.6954(3) 0.0461(15) Uani 1 1 d . . .
N3A N 0.0940(3) 0.15384(16) 0.7736(3) 0.0382(14) Uani 1 1 d . . .
N4A N 0.4085(3) 0.16373(18) 0.9174(3) 0.0465(15) Uani 1 1 d . . .
N5A N 0.4384(3) 0.09730(17) 0.8269(4) 0.0514(17) Uani 1 1 d . . .
N6A N 0.4761(3) 0.16567(15) 0.7453(3) 0.0357(13) Uani 1 1 d . . .
C1A C 0.3441(4) 0.15855(17) 0.6224(3) 0.0338(16) Uani 1 1 d . . .
C2A C 0.2915(4) 0.1726(2) 0.5702(4) 0.0380(17) Uani 1 1 d . . .
C3A C 0.3063(4) 0.2060(2) 0.5327(4) 0.0418(18) Uani 1 1 d . . .
H3A H 0.2709 0.2155 0.5000 0.050 Uiso 1 1 calc R . .
C4A C 0.3713(4) 0.22660(19) 0.5411(4) 0.0387(17) Uani 1 1 d . . .
C5A C 0.4253(4) 0.20893(18) 0.5856(3) 0.0374(17) Uani 1 1 d . . .
H5A H 0.4709 0.2204 0.5897 0.045 Uiso 1 1 calc R . .
C6A C 0.4134(4) 0.17512(18) 0.6238(4) 0.0353(16) Uani 1 1 d . . .
C7A C 0.2240(3) 0.1491(2) 0.5549(4) 0.0413(18) Uani 1 1 d . . .
H7A1 H 0.2059 0.1549 0.5060 0.050 Uiso 1 1 calc R . .
H7A2 H 0.2370 0.1219 0.5562 0.050 Uiso 1 1 calc R . .
C8A C 0.1355(4) 0.1950(2) 0.5899(4) 0.064(2) Uani 1 1 d . . .
H8A1 H 0.1201 0.1966 0.5396 0.095 Uiso 1 1 calc R . .
H8A2 H 0.1729 0.2138 0.6001 0.095 Uiso 1 1 calc R . .
H8A3 H 0.0950 0.2001 0.6196 0.095 Uiso 1 1 calc R . .
C9A C 0.1071(4) 0.1266(3) 0.5883(4) 0.064(2) Uani 1 1 d . . .
H9A1 H 0.0995 0.1251 0.5361 0.077 Uiso 1 1 calc R . .
H9A2 H 0.0620 0.1349 0.6087 0.077 Uiso 1 1 calc R . .
C10A C 0.1261(5) 0.0875(2) 0.6168(4) 0.066(3) Uani 1 1 d . . .
H10A H 0.1650 0.0770 0.5889 0.079 Uiso 1 1 calc R . .
H10B H 0.0844 0.0707 0.6094 0.079 Uiso 1 1 calc R . .
C11A C 0.1924(5) 0.0526(2) 0.7109(6) 0.083(3) Uani 1 1 d . . .
H11A H 0.2084 0.0527 0.7610 0.124 Uiso 1 1 calc R . .
H11B H 0.2337 0.0525 0.6809 0.124 Uiso 1 1 calc R . .
H11C H 0.1636 0.0299 0.7010 0.124 Uiso 1 1 calc R . .
C12A C 0.0837(4) 0.0841(2) 0.7407(4) 0.059(2) Uani 1 1 d . . .
H12A H 0.0988 0.0752 0.7888 0.071 Uiso 1 1 calc R . .
H12B H 0.0509 0.0649 0.7195 0.071 Uiso 1 1 calc R . .
C13A C 0.0432(4) 0.1218(2) 0.7478(4) 0.056(2) Uani 1 1 d . . .
H13A H 0.0051 0.1187 0.7820 0.067 Uiso 1 1 calc R . .
H13B H 0.0208 0.1288 0.7012 0.067 Uiso 1 1 calc R . .
C14A C 0.0606(4) 0.1911(2) 0.7588(4) 0.059(2) Uani 1 1 d . . .
H14A H 0.0218 0.1950 0.7912 0.089 Uiso 1 1 calc R . .
H14B H 0.0417 0.1916 0.7096 0.089 Uiso 1 1 calc R . .
H14C H 0.0961 0.2112 0.7658 0.089 Uiso 1 1 calc R . .
C15A C 0.1006(4) 0.14964(19) 0.8539(4) 0.0401(17) Uani 1 1 d . . .
H15A H 0.1112 0.1228 0.8656 0.048 Uiso 1 1 calc R . .
H15B H 0.0543 0.1559 0.8741 0.048 Uiso 1 1 calc R . .
C16A C 0.1584(4) 0.17488(18) 0.8896(3) 0.0338(16) Uani 1 1 d . . .
C17A C 0.2299(3) 0.16084(18) 0.8952(3) 0.0296(14) Uani 1 1 d . . .
C18A C 0.2779(4) 0.17897(19) 0.9444(3) 0.0386(17) Uani 1 1 d . . .
C19A C 0.2584(4) 0.2140(2) 0.9761(4) 0.0439(19) Uani 1 1 d . . .
H19A H 0.2915 0.2260 1.0081 0.053 Uiso 1 1 calc R . .
C20A C 0.1917(4) 0.23188(18) 0.9621(4) 0.0384(17) Uani 1 1 d . . .
C21A C 0.1418(3) 0.20946(18) 0.9224(3) 0.0351(16) Uani 1 1 d . . .
H21A H 0.0943 0.2183 0.9177 0.042 Uiso 1 1 calc R . .
C22A C 0.3464(4) 0.1579(2) 0.9658(4) 0.051(2) Uani 1 1 d . . .
H22A H 0.3615 0.1659 1.0145 0.061 Uiso 1 1 calc R . .
H22B H 0.3357 0.1304 0.9676 0.061 Uiso 1 1 calc R . .
C23A C 0.4358(4) 0.2034(2) 0.9287(4) 0.063(2) Uani 1 1 d . . .
H23A H 0.4016 0.2215 0.9076 0.095 Uiso 1 1 calc R . .
H23B H 0.4815 0.2061 0.9060 0.095 Uiso 1 1 calc R . .
H23C H 0.4421 0.2084 0.9797 0.095 Uiso 1 1 calc R . .
C24A C 0.4645(4) 0.1350(3) 0.9400(4) 0.064(2) Uani 1 1 d . . .
H24A H 0.4667 0.1327 0.9925 0.076 Uiso 1 1 calc R . .
H24B H 0.5116 0.1436 0.9248 0.076 Uiso 1 1 calc R . .
C25A C 0.4473(5) 0.0965(3) 0.9072(5) 0.074(3) Uani 1 1 d . . .
H25A H 0.4859 0.0785 0.9208 0.088 Uiso 1 1 calc R . .
H25B H 0.4029 0.0869 0.9271 0.088 Uiso 1 1 calc R . .
C26A C 0.4046(4) 0.0612(2) 0.8029(5) 0.071(3) Uani 1 1 d . . .
H26A H 0.4412 0.0418 0.7978 0.106 Uiso 1 1 calc R . .
H26B H 0.3793 0.0652 0.7570 0.106 Uiso 1 1 calc R . .
H26C H 0.3709 0.0528 0.8380 0.106 Uiso 1 1 calc R . .
C27A C 0.5102(4) 0.1009(2) 0.7915(4) 0.050(2) Uani 1 1 d . . .
H27A H 0.5466 0.0870 0.8205 0.060 Uiso 1 1 calc R . .
H27B H 0.5064 0.0886 0.7443 0.060 Uiso 1 1 calc R . .
C28A C 0.5356(4) 0.1416(2) 0.7818(4) 0.049(2) Uani 1 1 d . . .
H28A H 0.5781 0.1418 0.7524 0.059 Uiso 1 1 calc R . .
H28B H 0.5491 0.1527 0.8287 0.059 Uiso 1 1 calc R . .
C29A C 0.4968(4) 0.20680(19) 0.7521(4) 0.050(2) Uani 1 1 d . . .
H29A H 0.5386 0.2116 0.7241 0.076 Uiso 1 1 calc R . .
H29B H 0.5079 0.2128 0.8021 0.076 Uiso 1 1 calc R . .
H29C H 0.4573 0.2227 0.7344 0.076 Uiso 1 1 calc R . .
C30A C 0.4730(4) 0.15605(19) 0.6670(4) 0.0395(17) Uani 1 1 d . . .
H30A H 0.4678 0.1282 0.6619 0.047 Uiso 1 1 calc R . .
H30B H 0.5188 0.1633 0.6468 0.047 Uiso 1 1 calc R . .
C31A C 0.3801(4) 0.2668(2) 0.5075(4) 0.046(2) Uani 1 1 d . . .
C32A C 0.4501(6) 0.2869(3) 0.5334(7) 0.132(5) Uani 1 1 d . . .
H32A H 0.4906 0.2702 0.5254 0.198 Uiso 1 1 calc R . .
H32B H 0.4480 0.2925 0.5842 0.198 Uiso 1 1 calc R . .
H32C H 0.4556 0.3106 0.5069 0.198 Uiso 1 1 calc R . .
C33A C 0.3211(6) 0.2928(3) 0.5371(7) 0.121(5) Uani 1 1 d . . .
H33A H 0.3110 0.3136 0.5037 0.181 Uiso 1 1 calc R . .
H33B H 0.3375 0.3032 0.5831 0.181 Uiso 1 1 calc R . .
H33C H 0.2778 0.2779 0.5431 0.181 Uiso 1 1 calc R . .
C34A C 0.3688(9) 0.2660(3) 0.4292(5) 0.177(8) Uani 1 1 d . . .
H34A H 0.3193 0.2724 0.4167 0.266 Uiso 1 1 calc R . .
H34B H 0.3794 0.2405 0.4115 0.266 Uiso 1 1 calc R . .
H34C H 0.4004 0.2844 0.4077 0.266 Uiso 1 1 calc R . .
C35A C 0.1764(4) 0.2721(2) 0.9900(4) 0.0468(19) Uani 1 1 d . . .
C36A C 0.2413(4) 0.2984(2) 0.9799(4) 0.057(2) Uani 1 1 d . . .
H36A H 0.2831 0.2877 1.0054 0.085 Uiso 1 1 calc R . .
H36B H 0.2313 0.3236 0.9988 0.085 Uiso 1 1 calc R . .
H36C H 0.2507 0.3003 0.9292 0.085 Uiso 1 1 calc R . .
C37A C 0.1599(5) 0.2699(2) 1.0703(4) 0.067(3) Uani 1 1 d . . .
H37A H 0.1150 0.2563 1.0758 0.100 Uiso 1 1 calc R . .
H37B H 0.1558 0.2956 1.0895 0.100 Uiso 1 1 calc R . .
H37C H 0.1983 0.2564 1.0960 0.100 Uiso 1 1 calc R . .
C38A C 0.1109(5) 0.2906(2) 0.9506(5) 0.075(3) Uani 1 1 d . . .
H38A H 0.1178 0.2904 0.8993 0.113 Uiso 1 1 calc R . .
H38B H 0.1057 0.3169 0.9668 0.113 Uiso 1 1 calc R . .
H38C H 0.0680 0.2762 0.9609 0.113 Uiso 1 1 calc R . .
C39A C 0.2806(4) 0.21482(19) 0.7597(4) 0.0399(18) Uani 1 1 d . . .
H39A H 0.2776 0.2417 0.7593 0.048 Uiso 1 1 calc R . .
Ni1B Ni 0.17513(5) 0.10889(2) 0.22492(5) 0.0372(2) Uani 1 1 d . . .
Ni2B Ni 0.34989(5) 0.09469(2) 0.29762(5) 0.0348(2) Uani 1 1 d . . .
S1B S 0.23692(10) 0.12184(5) 0.34550(9) 0.0385(4) Uani 1 1 d . . .
S2B S 0.29745(10) 0.12591(5) 0.18597(10) 0.0406(4) Uani 1 1 d . . .
O1B O 0.1944(2) 0.05190(11) 0.2269(2) 0.0389(12) Uani 1 1 d . . .
O2B O 0.3068(2) 0.04254(11) 0.2769(2) 0.0390(12) Uani 1 1 d . . .
N1B N 0.0702(3) 0.09625(16) 0.2770(3) 0.0409(14) Uani 1 1 d . . .
N2B N 0.1254(4) 0.16527(16) 0.2091(3) 0.0504(17) Uani 1 1 d . . .
N3B N 0.1343(3) 0.10174(16) 0.1056(3) 0.0462(16) Uani 1 1 d . . .
N4B N 0.4480(3) 0.07480(16) 0.2392(3) 0.0389(14) Uani 1 1 d . . .
N5B N 0.4204(3) 0.14090(17) 0.3310(3) 0.0501(16) Uani 1 1 d . . .
N6B N 0.3851(3) 0.07210(17) 0.4120(3) 0.0433(15) Uani 1 1 d . . .
C1B C 0.2057(4) 0.08340(18) 0.3961(3) 0.0353(16) Uani 1 1 d . . .
C2B C 0.1320(4) 0.07217(18) 0.3922(3) 0.0344(16) Uani 1 1 d . . .
C3B C 0.1111(4) 0.03715(19) 0.4221(3) 0.0363(16) Uani 1 1 d . . .
H3B H 0.0626 0.0299 0.4175 0.044 Uiso 1 1 calc R . .
C4B C 0.1595(4) 0.01247(17) 0.4587(3) 0.0315(15) Uani 1 1 d . . .
C5B C 0.2293(4) 0.02697(19) 0.4713(3) 0.0377(17) Uani 1 1 d . . .
H5B H 0.2616 0.0127 0.5005 0.045 Uiso 1 1 calc R . .
C6B C 0.2530(4) 0.06140(18) 0.4426(3) 0.0341(16) Uani 1 1 d . . .
C7B C 0.0774(4) 0.09972(18) 0.3573(4) 0.0423(18) Uani 1 1 d . . .
H7B1 H 0.0304 0.0950 0.3774 0.051 Uiso 1 1 calc R . .
H7B2 H 0.0915 0.1261 0.3696 0.051 Uiso 1 1 calc R . .
C8B C 0.0375(4) 0.0582(2) 0.2610(4) 0.055(2) Uani 1 1 d . . .
H8B1 H 0.0682 0.0382 0.2812 0.083 Uiso 1 1 calc R . .
H8B2 H 0.0321 0.0549 0.2094 0.083 Uiso 1 1 calc R . .
H8B3 H -0.0093 0.0568 0.2820 0.083 Uiso 1 1 calc R . .
C9B C 0.0200(4) 0.1270(2) 0.2518(5) 0.071(3) Uani 1 1 d . . .
H9B1 H -0.0200 0.1287 0.2843 0.085 Uiso 1 1 calc R . .
H9B2 H 0.0001 0.1206 0.2038 0.085 Uiso 1 1 calc R . .
C10B C 0.0581(5) 0.1654(2) 0.2491(5) 0.070(3) Uani 1 1 d . . .
H10C H 0.0251 0.1842 0.2270 0.083 Uiso 1 1 calc R . .
H10D H 0.0694 0.1739 0.2984 0.083 Uiso 1 1 calc R . .
C11B C 0.1727(6) 0.1970(2) 0.2370(5) 0.088(3) Uani 1 1 d . . .
H11D H 0.1438 0.2196 0.2451 0.133 Uiso 1 1 calc R . .
H11E H 0.2085 0.2028 0.2023 0.133 Uiso 1 1 calc R . .
H11F H 0.1964 0.1891 0.2819 0.133 Uiso 1 1 calc R . .
C12B C 0.1111(4) 0.1705(2) 0.1303(4) 0.057(2) Uani 1 1 d . . .
H12C H 0.1556 0.1785 0.1083 0.068 Uiso 1 1 calc R . .
H12D H 0.0759 0.1911 0.1228 0.068 Uiso 1 1 calc R . .
C13B C 0.0828(4) 0.1342(2) 0.0921(4) 0.057(2) Uani 1 1 d . . .
H13C H 0.0357 0.1275 0.1099 0.068 Uiso 1 1 calc R . .
H13D H 0.0772 0.1390 0.0404 0.068 Uiso 1 1 calc R . .
C14B C 0.0975(4) 0.0653(2) 0.0861(4) 0.060(2) Uani 1 1 d . . .
H14D H 0.0883 0.0643 0.0346 0.090 Uiso 1 1 calc R . .
H14E H 0.0524 0.0638 0.1103 0.090 Uiso 1 1 calc R . .
H14F H 0.1278 0.0438 0.1008 0.090 Uiso 1 1 calc R . .
C15B C 0.1956(4) 0.10707(19) 0.0553(4) 0.0393(17) Uani 1 1 d . . .
H15C H 0.2123 0.1336 0.0594 0.047 Uiso 1 1 calc R . .
H15D H 0.1766 0.1034 0.0060 0.047 Uiso 1 1 calc R . .
C16B C 0.2598(4) 0.08085(19) 0.0671(4) 0.0395(17) Uani 1 1 d . . .
C17B C 0.3136(4) 0.09028(18) 0.1201(3) 0.0348(16) Uani 1 1 d . . .
C18B C 0.3793(4) 0.07091(18) 0.1190(4) 0.0365(17) Uani 1 1 d . . .
C19B C 0.3867(4) 0.03927(19) 0.0729(4) 0.0427(18) Uani 1 1 d . . .
H19B H 0.4310 0.0264 0.0727 0.051 Uiso 1 1 calc R . .
C20B C 0.3297(4) 0.02607(18) 0.0268(4) 0.0390(17) Uani 1 1 d . . .
C21B C 0.2684(4) 0.04879(19) 0.0228(4) 0.0414(18) Uani 1 1 d . . .
H21B H 0.2314 0.0424 -0.0108 0.050 Uiso 1 1 calc R . .
C22B C 0.4428(4) 0.0869(2) 0.1617(3) 0.0431(18) Uani 1 1 d . . .
H22C H 0.4868 0.0790 0.1386 0.052 Uiso 1 1 calc R . .
H22D H 0.4405 0.1150 0.1597 0.052 Uiso 1 1 calc R . .
C23B C 0.4627(4) 0.0329(2) 0.2398(4) 0.058(2) Uani 1 1 d . . .
H23D H 0.5100 0.0282 0.2218 0.087 Uiso 1 1 calc R . .
H23E H 0.4270 0.0199 0.2094 0.087 Uiso 1 1 calc R . .
H23F H 0.4607 0.0233 0.2885 0.087 Uiso 1 1 calc R . .
C24B C 0.5085(4) 0.0953(2) 0.2753(4) 0.063(2) Uani 1 1 d . . .
H24C H 0.5498 0.0949 0.2444 0.075 Uiso 1 1 calc R . .
H24D H 0.5222 0.0820 0.3201 0.075 Uiso 1 1 calc R . .
C25B C 0.4893(5) 0.1365(2) 0.2919(4) 0.068(3) Uani 1 1 d . . .
H25C H 0.5286 0.1479 0.3212 0.082 Uiso 1 1 calc R . .
H25D H 0.4852 0.1509 0.2468 0.082 Uiso 1 1 calc R . .
C26B C 0.3901(5) 0.1794(2) 0.3122(6) 0.089(4) Uani 1 1 d . . .
H26D H 0.3519 0.1855 0.3441 0.133 Uiso 1 1 calc R . .
H26E H 0.3712 0.1791 0.2630 0.133 Uiso 1 1 calc R . .
H26F H 0.4276 0.1986 0.3172 0.133 Uiso 1 1 calc R . .
C27B C 0.4335(5) 0.1388(2) 0.4096(4) 0.063(2) Uani 1 1 d . . .
H27C H 0.3922 0.1498 0.4333 0.076 Uiso 1 1 calc R . .
H27D H 0.4757 0.1544 0.4230 0.076 Uiso 1 1 calc R . .
C28B C 0.4458(4) 0.0982(2) 0.4369(4) 0.059(2) Uani 1 1 d . . .
H28C H 0.4912 0.0885 0.4192 0.070 Uiso 1 1 calc R . .
H28D H 0.4495 0.0984 0.4895 0.070 Uiso 1 1 calc R . .
C29B C 0.4064(4) 0.0320(2) 0.4181(4) 0.065(2) Uani 1 1 d . . .
H29D H 0.4521 0.0283 0.3959 0.097 Uiso 1 1 calc R . .
H29E H 0.3703 0.0160 0.3941 0.097 Uiso 1 1 calc R . .
H29F H 0.4110 0.0249 0.4684 0.097 Uiso 1 1 calc R . .
C30B C 0.3251(4) 0.0791(2) 0.4633(4) 0.0427(18) Uani 1 1 d . . .
H30C H 0.3405 0.0692 0.5106 0.051 Uiso 1 1 calc R . .
H30D H 0.3185 0.1068 0.4680 0.051 Uiso 1 1 calc R . .
C31B C 0.1385(4) -0.02776(17) 0.4846(4) 0.0358(16) Uani 1 1 d . . .
C32B C 0.1285(4) -0.02651(19) 0.5670(4) 0.051(2) Uani 1 1 d . . .
H32D H 0.1681 -0.0126 0.5901 0.076 Uiso 1 1 calc R . .
H32E H 0.1276 -0.0524 0.5857 0.076 Uiso 1 1 calc R . .
H32F H 0.0837 -0.0138 0.5767 0.076 Uiso 1 1 calc R . .
C33B C 0.0654(4) -0.0417(2) 0.4489(4) 0.054(2) Uani 1 1 d . . .
H33D H 0.0302 -0.0213 0.4510 0.081 Uiso 1 1 calc R . .
H33E H 0.0485 -0.0639 0.4744 0.081 Uiso 1 1 calc R . .
H33F H 0.0724 -0.0484 0.3991 0.081 Uiso 1 1 calc R . .
C34B C 0.1966(4) -0.05708(18) 0.4668(4) 0.0481(19) Uani 1 1 d . . .
H34D H 0.2105 -0.0534 0.4177 0.072 Uiso 1 1 calc R . .
H34E H 0.1778 -0.0828 0.4724 0.072 Uiso 1 1 calc R . .
H34F H 0.2381 -0.0535 0.4991 0.072 Uiso 1 1 calc R . .
C35B C 0.3331(4) -0.01304(19) -0.0126(4) 0.0429(18) Uani 1 1 d . . .
C36B C 0.2892(5) -0.0122(2) -0.0826(4) 0.068(3) Uani 1 1 d . . .
H36D H 0.3091 -0.0302 -0.1161 0.101 Uiso 1 1 calc R . .
H36E H 0.2904 0.0134 -0.1028 0.101 Uiso 1 1 calc R . .
H36F H 0.2400 -0.0192 -0.0739 0.101 Uiso 1 1 calc R . .
C37B C 0.4097(5) -0.0238(2) -0.0304(5) 0.082(3) Uani 1 1 d . . .
H37D H 0.4384 -0.0269 0.0137 0.124 Uiso 1 1 calc R . .
H37E H 0.4301 -0.0036 -0.0591 0.124 Uiso 1 1 calc R . .
H37F H 0.4093 -0.0476 -0.0571 0.124 Uiso 1 1 calc R . .
C38B C 0.3025(7) -0.0430(3) 0.0369(5) 0.124(5) Uani 1 1 d . . .
H38D H 0.2520 -0.0379 0.0430 0.187 Uiso 1 1 calc R . .
H38E H 0.3280 -0.0421 0.0832 0.187 Uiso 1 1 calc R . .
H38F H 0.3080 -0.0683 0.0160 0.187 Uiso 1 1 calc R . .
C39B C 0.2464(4) 0.0312(2) 0.2496(4) 0.0401(18) Uani 1 1 d . . .
H39B H 0.2399 0.0046 0.2461 0.048 Uiso 1 1 calc R . .
B1 B 0.7910(4) 0.1375(2) 0.7652(4) 0.0333(18) Uani 1 1 d . . .
C101 C 0.7403(4) 0.15998(19) 0.8241(4) 0.0362(16) Uani 1 1 d . . .
C102 C 0.7054(4) 0.19526(19) 0.8124(4) 0.0414(17) Uani 1 1 d . . .
H102 H 0.7121 0.2079 0.7686 0.050 Uiso 1 1 calc R . .
C103 C 0.6611(4) 0.2129(2) 0.8619(4) 0.051(2) Uani 1 1 d . . .
H103 H 0.6398 0.2367 0.8512 0.061 Uiso 1 1 calc R . .
C104 C 0.6490(4) 0.1948(2) 0.9267(5) 0.056(2) Uani 1 1 d . . .
H104 H 0.6210 0.2067 0.9612 0.067 Uiso 1 1 calc R . .
C105 C 0.6793(4) 0.1588(2) 0.9394(4) 0.053(2) Uani 1 1 d . . .
H105 H 0.6695 0.1457 0.9820 0.063 Uiso 1 1 calc R . .
C106 C 0.7237(4) 0.1420(2) 0.8901(4) 0.0441(18) Uani 1 1 d . . .
H106 H 0.7436 0.1178 0.9008 0.053 Uiso 1 1 calc R . .
C201 C 0.8497(3) 0.10806(18) 0.8048(4) 0.0347(15) Uani 1 1 d . . .
C202 C 0.8669(4) 0.0719(2) 0.7768(4) 0.051(2) Uani 1 1 d . . .
H202 H 0.8442 0.0641 0.7335 0.061 Uiso 1 1 calc R . .
C203 C 0.9165(5) 0.0473(2) 0.8110(5) 0.062(2) Uani 1 1 d . . .
H203 H 0.9254 0.0232 0.7906 0.074 Uiso 1 1 calc R . .
C204 C 0.9526(5) 0.0576(3) 0.8738(5) 0.066(3) Uani 1 1 d . . .
H204 H 0.9860 0.0410 0.8966 0.080 Uiso 1 1 calc R . .
C205 C 0.9377(4) 0.0940(2) 0.9029(4) 0.053(2) Uani 1 1 d . . .
H205 H 0.9616 0.1020 0.9457 0.064 Uiso 1 1 calc R . .
C206 C 0.8881(4) 0.1179(2) 0.8688(4) 0.0438(18) Uani 1 1 d . . .
H206 H 0.8795 0.1420 0.8893 0.053 Uiso 1 1 calc R . .
C301 C 0.7307(4) 0.11472(19) 0.7141(4) 0.0363(16) Uani 1 1 d . . .
C302 C 0.6991(4) 0.07994(19) 0.7346(4) 0.0420(18) Uani 1 1 d . . .
H302 H 0.7140 0.0690 0.7788 0.050 Uiso 1 1 calc R . .
C303 C 0.6470(4) 0.0609(2) 0.6928(4) 0.050(2) Uani 1 1 d . . .
H303 H 0.6306 0.0367 0.7072 0.059 Uiso 1 1 calc R . .
C304 C 0.6191(4) 0.0773(2) 0.6297(4) 0.050(2) Uani 1 1 d . . .
H304 H 0.5820 0.0651 0.6029 0.060 Uiso 1 1 calc R . .
C305 C 0.6472(4) 0.1124(2) 0.6068(4) 0.0460(19) Uani 1 1 d . . .
H305 H 0.6294 0.1239 0.5641 0.055 Uiso 1 1 calc R . .
C306 C 0.7017(4) 0.1299(2) 0.6480(4) 0.0457(19) Uani 1 1 d . . .
H306 H 0.7205 0.1532 0.6314 0.055 Uiso 1 1 calc R . .
C401 C 0.8374(4) 0.16783(19) 0.7156(4) 0.0377(17) Uani 1 1 d . . .
C402 C 0.8539(4) 0.2061(2) 0.7310(4) 0.0454(18) Uani 1 1 d . . .
H402 H 0.8376 0.2165 0.7740 0.055 Uiso 1 1 calc R . .
C403 C 0.8932(4) 0.2301(2) 0.6866(5) 0.055(2) Uani 1 1 d . . .
H403 H 0.9018 0.2558 0.6996 0.067 Uiso 1 1 calc R . .
C404 C 0.9193(4) 0.2157(2) 0.6235(4) 0.060(2) Uani 1 1 d . . .
H404 H 0.9441 0.2316 0.5922 0.072 Uiso 1 1 calc R . .
C405 C 0.9081(4) 0.1776(3) 0.6076(4) 0.056(2) Uani 1 1 d . . .
H405 H 0.9274 0.1671 0.5661 0.068 Uiso 1 1 calc R . .
C406 C 0.8690(4) 0.1546(2) 0.6518(4) 0.0457(19) Uani 1 1 d . . .
H406 H 0.8628 0.1287 0.6391 0.055 Uiso 1 1 calc R . .
B2 B 0.7544(4) 0.1157(2) 0.2526(4) 0.0308(18) Uani 1 1 d . . .
C501 C 0.8130(4) 0.14171(18) 0.3021(4) 0.0366(16) Uani 1 1 d . . .
C502 C 0.8402(4) 0.17653(19) 0.2772(4) 0.0442(19) Uani 1 1 d . . .
H502 H 0.8239 0.1856 0.2320 0.053 Uiso 1 1 calc R . .
C503 C 0.8915(4) 0.1986(2) 0.3178(5) 0.053(2) Uani 1 1 d . . .
H503 H 0.9063 0.2226 0.3010 0.063 Uiso 1 1 calc R . .
C504 C 0.9195(4) 0.1844(2) 0.3824(5) 0.056(2) Uani 1 1 d . . .
H504 H 0.9542 0.1985 0.4093 0.068 Uiso 1 1 calc R . .
C505 C 0.8957(4) 0.1492(2) 0.4071(4) 0.053(2) Uani 1 1 d . . .
H505 H 0.9152 0.1391 0.4503 0.063 Uiso 1 1 calc R . .
C506 C 0.8431(4) 0.12886(19) 0.3680(4) 0.0442(18) Uani 1 1 d . . .
H506 H 0.8271 0.1055 0.3866 0.053 Uiso 1 1 calc R . .
C601 C 0.7096(4) 0.08556(18) 0.3045(3) 0.0354(16) Uani 1 1 d . . .
C602 C 0.6928(4) 0.04707(19) 0.2864(4) 0.0407(17) Uani 1 1 d . . .
H602 H 0.7086 0.0373 0.2428 0.049 Uiso 1 1 calc R . .
C603 C 0.6539(4) 0.0230(2) 0.3305(5) 0.057(2) Uani 1 1 d . . .
H603 H 0.6446 -0.0025 0.3165 0.068 Uiso 1 1 calc R . .
C604 C 0.6289(4) 0.0366(3) 0.3954(4) 0.058(2) Uani 1 1 d . . .
H604 H 0.6032 0.0206 0.4257 0.069 Uiso 1 1 calc R . .
C605 C 0.6429(4) 0.0744(3) 0.4137(4) 0.055(2) Uani 1 1 d . . .
H605 H 0.6260 0.0842 0.4569 0.065 Uiso 1 1 calc R . .
C606 C 0.6816(4) 0.0980(2) 0.3694(4) 0.0445(18) Uani 1 1 d . . .
H606 H 0.6894 0.1236 0.3835 0.053 Uiso 1 1 calc R . .
C701 C 0.8035(4) 0.09300(19) 0.1953(4) 0.0419(18) Uani 1 1 d . . .
C702 C 0.8418(4) 0.0588(2) 0.2105(4) 0.0438(18) Uani 1 1 d . . .
H702 H 0.8382 0.0479 0.2563 0.053 Uiso 1 1 calc R . .
C703 C 0.8848(4) 0.0399(2) 0.1612(5) 0.058(2) Uani 1 1 d . . .
H703 H 0.9074 0.0166 0.1736 0.070 Uiso 1 1 calc R . .
C704 C 0.8936(4) 0.0563(3) 0.0928(5) 0.066(3) Uani 1 1 d . . .
H704 H 0.9224 0.0445 0.0590 0.079 Uiso 1 1 calc R . .
C705 C 0.8580(5) 0.0907(3) 0.0771(5) 0.071(3) Uani 1 1 d . . .
H705 H 0.8637 0.1023 0.0321 0.086 Uiso 1 1 calc R . .
C706 C 0.8150(5) 0.1082(2) 0.1255(4) 0.059(2) Uani 1 1 d . . .
H706 H 0.7921 0.1312 0.1121 0.071 Uiso 1 1 calc R . .
C801 C 0.6922(4) 0.14256(19) 0.2130(4) 0.0404(17) Uani 1 1 d . . .
C802 C 0.6708(4) 0.1789(2) 0.2377(4) 0.049(2) Uani 1 1 d . . .
H802 H 0.6945 0.1892 0.2787 0.059 Uiso 1 1 calc R . .
C803 C 0.6146(5) 0.2005(2) 0.2028(6) 0.073(3) Uani 1 1 d . . .
H803 H 0.6023 0.2247 0.2210 0.087 Uiso 1 1 calc R . .
C804 C 0.5784(5) 0.1865(3) 0.1432(5) 0.069(3) Uani 1 1 d . . .
H804 H 0.5420 0.2010 0.1198 0.082 Uiso 1 1 calc R . .
C805 C 0.5963(5) 0.1511(3) 0.1184(4) 0.067(3) Uani 1 1 d . . .
H805 H 0.5716 0.1412 0.0776 0.080 Uiso 1 1 calc R . .
C806 C 0.6509(4) 0.1293(2) 0.1524(4) 0.052(2) Uani 1 1 d . . .
H806 H 0.6606 0.1048 0.1343 0.062 Uiso 1 1 calc R . .

loop_
_atom_site_aniso_label
_atom_site_aniso_U_11
_atom_site_aniso_U_22
_atom_site_aniso_U_33
_atom_site_aniso_U_23
_atom_site_aniso_U_13
_atom_site_aniso_U_12
Ni1A 0.0226(5) 0.0450(5) 0.0357(5) -0.0069(4) 0.0051(4) -0.0056(4)
Ni2A 0.0233(5) 0.0416(5) 0.0369(5) 0.0053(4) 0.0048(4) 0.0019(4)
S1A 0.0302(10) 0.0425(10) 0.0412(11) -0.0038(8) 0.0105(8) -0.0046(8)
S2A 0.0307(10) 0.0441(10) 0.0384(10) 0.0019(8) 0.0071(8) -0.0005(8)
O1A 0.023(3) 0.048(3) 0.049(3) 0.000(2) -0.004(2) -0.003(2)
O2A 0.020(3) 0.045(3) 0.049(3) 0.002(2) -0.004(2) 0.004(2)
N1A 0.030(4) 0.077(5) 0.030(3) -0.013(3) 0.006(3) -0.011(3)
N2A 0.024(3) 0.057(4) 0.057(4) -0.016(3) 0.012(3) -0.012(3)
N3A 0.018(3) 0.065(4) 0.032(3) -0.009(3) 0.004(2) 0.001(3)
N4A 0.030(4) 0.076(4) 0.033(4) 0.005(3) 0.002(3) 0.004(3)
N5A 0.031(4) 0.058(4) 0.066(5) 0.023(3) 0.015(3) 0.005(3)
N6A 0.021(3) 0.045(3) 0.041(4) 0.008(3) 0.006(3) 0.004(2)
C1A 0.031(4) 0.042(4) 0.029(4) -0.011(3) 0.010(3) 0.003(3)
C2A 0.026(4) 0.058(5) 0.030(4) -0.008(3) 0.011(3) 0.001(3)
C3A 0.032(4) 0.059(5) 0.034(4) -0.002(3) -0.006(3) 0.009(4)
C4A 0.033(4) 0.048(4) 0.036(4) -0.003(3) 0.010(3) -0.003(3)
C5A 0.024(4) 0.051(4) 0.038(4) 0.002(3) 0.002(3) -0.001(3)
C6A 0.026(4) 0.041(4) 0.040(4) -0.002(3) 0.013(3) 0.000(3)
C7A 0.024(4) 0.075(5) 0.025(4) -0.013(3) 0.005(3) -0.003(3)
C8A 0.039(5) 0.100(7) 0.052(5) 0.005(4) 0.011(4) 0.025(5)
C9A 0.033(5) 0.111(7) 0.049(5) -0.014(5) 0.008(4) -0.021(5)
C10A 0.054(6) 0.078(6) 0.068(6) -0.033(5) 0.021(5) -0.041(5)
C11A 0.065(7) 0.040(5) 0.144(10) -0.018(5) 0.003(6) 0.001(5)
C12A 0.050(6) 0.073(6) 0.056(5) -0.019(4) 0.021(4) -0.032(4)
C13A 0.023(4) 0.089(6) 0.055(5) -0.021(4) 0.007(4) -0.014(4)
C14A 0.049(5) 0.089(6) 0.040(5) -0.004(4) 0.000(4) 0.036(5)
C15A 0.023(4) 0.054(4) 0.044(5) -0.009(3) 0.009(3) -0.004(3)
C16A 0.033(4) 0.042(4) 0.027(4) -0.001(3) 0.005(3) -0.007(3)
C17A 0.016(4) 0.052(4) 0.021(3) 0.004(3) 0.006(3) -0.002(3)
C18A 0.034(4) 0.055(5) 0.026(4) 0.009(3) 0.002(3) -0.008(3)
C19A 0.041(5) 0.055(5) 0.036(4) -0.010(3) -0.001(4) -0.008(4)
C20A 0.033(4) 0.044(4) 0.039(4) -0.001(3) 0.010(3) -0.006(3)
C21A 0.019(4) 0.051(4) 0.036(4) -0.009(3) 0.007(3) -0.003(3)
C22A 0.031(5) 0.092(6) 0.030(4) 0.011(4) 0.008(3) 0.005(4)
C23A 0.037(5) 0.100(7) 0.052(6) -0.007(4) -0.001(4) -0.028(5)
C24A 0.038(5) 0.114(8) 0.039(5) 0.010(5) -0.003(4) 0.011(5)
C25A 0.060(6) 0.106(8) 0.055(6) 0.040(5) 0.015(5) 0.038(5)
C26A 0.038(5) 0.041(5) 0.133(9) 0.023(5) -0.002(5) 0.005(4)
C27A 0.037(5) 0.052(5) 0.061(5) 0.018(4) 0.006(4) 0.023(4)
C28A 0.015(4) 0.066(5) 0.065(5) 0.013(4) 0.000(3) 0.011(3)
C29A 0.036(5) 0.061(5) 0.055(5) -0.002(4) 0.007(4) -0.004(4)
C30A 0.022(4) 0.055(4) 0.042(4) 0.006(3) 0.007(3) 0.003(3)
C31A 0.051(5) 0.046(4) 0.041(5) 0.010(3) -0.008(4) 0.004(4)
C32A 0.087(9) 0.092(8) 0.214(15) 0.077(8) -0.034(9) -0.039(7)
C33A 0.115(10) 0.057(6) 0.193(14) -0.011(7) 0.030(9) 0.010(6)
C34A 0.42(3) 0.056(7) 0.053(8) 0.019(5) -0.017(11) -0.010(10)
C35A 0.049(5) 0.049(5) 0.043(5) 0.002(3) 0.006(4) -0.007(4)
C36A 0.061(6) 0.049(5) 0.060(6) -0.008(4) 0.010(4) -0.012(4)
C37A 0.092(7) 0.046(5) 0.065(6) -0.009(4) 0.035(5) -0.012(4)
C38A 0.068(7) 0.057(5) 0.100(8) -0.013(5) 0.003(6) 0.016(5)
C39A 0.039(5) 0.035(4) 0.046(5) 0.003(3) 0.002(4) -0.008(3)
Ni1B 0.0344(6) 0.0391(5) 0.0387(5) 0.0035(4) 0.0096(4) 0.0070(4)
Ni2B 0.0305(5) 0.0408(5) 0.0336(5) -0.0041(4) 0.0090(4) -0.0059(4)
S1B 0.0384(11) 0.0409(10) 0.0369(10) -0.0017(7) 0.0124(8) 0.0002(8)
S2B 0.0419(12) 0.0408(10) 0.0399(11) -0.0013(8) 0.0121(8) -0.0015(8)
O1B 0.026(3) 0.037(3) 0.053(3) -0.002(2) -0.002(2) 0.004(2)
O2B 0.028(3) 0.040(3) 0.049(3) 0.001(2) 0.000(2) 0.003(2)
N1B 0.031(4) 0.055(4) 0.037(4) 0.011(3) 0.004(3) 0.013(3)
N2B 0.051(5) 0.049(4) 0.052(4) 0.008(3) 0.008(3) 0.016(3)
N3B 0.043(4) 0.056(4) 0.039(4) 0.003(3) 0.005(3) 0.014(3)
N4B 0.030(3) 0.056(4) 0.031(3) -0.006(3) 0.007(3) -0.007(3)
N5B 0.043(4) 0.054(4) 0.055(4) -0.007(3) 0.012(3) -0.012(3)
N6B 0.035(4) 0.063(4) 0.033(4) -0.004(3) 0.011(3) -0.009(3)
C1B 0.040(5) 0.045(4) 0.022(4) -0.008(3) 0.007(3) -0.002(3)
C2B 0.034(4) 0.037(4) 0.032(4) 0.000(3) -0.001(3) 0.009(3)
C3B 0.024(4) 0.054(4) 0.031(4) -0.001(3) 0.003(3) 0.000(3)
C4B 0.031(4) 0.036(4) 0.028(4) 0.002(3) 0.003(3) 0.000(3)
C5B 0.029(4) 0.055(4) 0.029(4) 0.004(3) 0.001(3) 0.006(3)
C6B 0.029(4) 0.043(4) 0.030(4) -0.003(3) 0.007(3) 0.004(3)
C7B 0.024(4) 0.045(4) 0.059(5) 0.008(3) 0.011(3) 0.013(3)
C8B 0.026(4) 0.089(6) 0.049(5) 0.007(4) -0.009(4) -0.018(4)
C9B 0.038(5) 0.095(7) 0.083(7) 0.047(5) 0.025(4) 0.025(5)
C10B 0.073(7) 0.064(6) 0.074(6) 0.029(5) 0.033(5) 0.046(5)
C11B 0.116(9) 0.036(5) 0.112(9) -0.004(5) -0.016(7) 0.021(5)
C12B 0.064(6) 0.055(5) 0.052(5) 0.019(4) 0.015(4) 0.032(4)
C13B 0.046(5) 0.066(5) 0.059(6) 0.002(4) 0.005(4) 0.022(4)
C14B 0.042(5) 0.073(6) 0.067(6) -0.010(4) 0.007(4) -0.017(4)
C15B 0.029(4) 0.055(4) 0.034(4) 0.004(3) 0.008(3) 0.006(3)
C16B 0.036(5) 0.050(4) 0.032(4) 0.003(3) 0.008(3) 0.005(3)
C17B 0.031(4) 0.047(4) 0.027(4) 0.006(3) 0.007(3) -0.005(3)
C18B 0.031(4) 0.040(4) 0.039(4) 0.000(3) 0.001(3) -0.002(3)
C19B 0.039(5) 0.048(4) 0.041(4) -0.002(3) 0.004(4) 0.006(3)
C20B 0.042(5) 0.041(4) 0.034(4) 0.002(3) 0.002(3) -0.004(3)
C21B 0.036(5) 0.055(5) 0.033(4) -0.004(3) 0.000(3) 0.005(4)
C22B 0.033(4) 0.068(5) 0.029(4) -0.009(3) 0.016(3) -0.010(3)
C23B 0.056(6) 0.076(6) 0.042(5) 0.003(4) 0.004(4) 0.026(4)
C24B 0.031(5) 0.100(7) 0.058(6) -0.027(5) 0.008(4) -0.017(4)
C25B 0.070(7) 0.095(7) 0.041(5) -0.019(4) 0.017(4) -0.052(5)
C26B 0.091(8) 0.037(5) 0.136(10) -0.009(5) -0.025(7) -0.007(5)
C27B 0.056(6) 0.082(6) 0.052(6) -0.021(4) 0.010(4) -0.035(5)
C28B 0.027(5) 0.108(7) 0.041(5) 0.000(4) 0.002(4) -0.016(4)
C29B 0.060(6) 0.070(6) 0.066(6) 0.019(4) 0.023(5) 0.024(4)
C30B 0.034(4) 0.068(5) 0.027(4) 0.000(3) 0.012(3) -0.003(4)
C31B 0.034(4) 0.034(4) 0.041(4) 0.001(3) 0.008(3) -0.003(3)
C32B 0.055(6) 0.049(5) 0.049(5) 0.004(3) 0.015(4) 0.004(4)
C33B 0.042(5) 0.053(5) 0.067(6) 0.006(4) 0.002(4) -0.001(4)
C34B 0.051(5) 0.045(4) 0.049(5) -0.001(3) 0.006(4) 0.013(4)
C35B 0.040(5) 0.045(4) 0.044(5) -0.005(3) 0.001(4) 0.002(3)
C36B 0.079(7) 0.067(6) 0.057(6) -0.018(4) -0.007(5) -0.011(5)
C37B 0.071(7) 0.080(6) 0.097(8) -0.038(5) 0.006(6) 0.014(5)
C38B 0.245(16) 0.062(6) 0.069(8) 0.006(5) 0.044(8) -0.036(8)
C39B 0.029(5) 0.039(4) 0.052(5) -0.005(3) 0.001(4) 0.000(3)
B1 0.028(4) 0.040(4) 0.032(4) -0.002(3) 0.004(3) -0.002(4)
C101 0.034(4) 0.045(4) 0.030(4) -0.005(3) 0.006(3) -0.005(3)
C102 0.030(4) 0.053(5) 0.041(4) -0.002(3) 0.004(3) 0.004(3)
C103 0.037(5) 0.056(5) 0.059(6) -0.007(4) -0.002(4) 0.019(4)
C104 0.025(4) 0.084(6) 0.059(6) -0.024(4) 0.010(4) 0.005(4)
C105 0.044(5) 0.067(5) 0.047(5) -0.008(4) 0.009(4) 0.002(4)
C106 0.034(4) 0.053(5) 0.047(5) 0.005(3) 0.014(3) 0.004(3)
C201 0.028(4) 0.040(4) 0.036(4) 0.000(3) 0.011(3) -0.007(3)
C202 0.047(5) 0.048(5) 0.058(5) -0.005(4) 0.012(4) 0.001(4)
C203 0.059(6) 0.040(5) 0.087(7) -0.005(4) 0.021(5) 0.009(4)
C204 0.060(6) 0.075(6) 0.064(6) 0.024(5) 0.009(5) 0.023(5)
C205 0.037(5) 0.078(6) 0.045(5) 0.007(4) 0.008(4) 0.010(4)
C206 0.033(4) 0.056(5) 0.042(5) 0.001(3) 0.003(3) 0.007(3)
C301 0.031(4) 0.043(4) 0.035(4) -0.003(3) 0.010(3) 0.004(3)
C302 0.035(5) 0.049(4) 0.042(4) -0.001(3) -0.001(4) -0.009(3)
C303 0.049(5) 0.046(4) 0.054(5) -0.009(4) 0.009(4) -0.002(4)
C304 0.036(5) 0.065(5) 0.049(5) -0.013(4) -0.007(4) -0.007(4)
C305 0.042(5) 0.058(5) 0.039(4) -0.003(4) 0.002(4) 0.007(4)
C306 0.038(5) 0.053(5) 0.045(5) -0.003(3) 0.000(4) 0.002(4)
C401 0.030(4) 0.053(5) 0.030(4) 0.005(3) -0.002(3) 0.000(3)
C402 0.043(5) 0.057(5) 0.037(4) -0.002(3) 0.012(4) -0.004(4)
C403 0.050(6) 0.056(5) 0.061(6) 0.005(4) 0.004(4) -0.018(4)
C404 0.059(6) 0.073(6) 0.049(5) 0.018(4) 0.005(4) -0.024(5)
C405 0.044(5) 0.096(7) 0.030(4) 0.000(4) 0.008(4) -0.008(5)
C406 0.052(5) 0.049(5) 0.037(4) -0.006(3) 0.010(4) -0.009(4)
B2 0.027(4) 0.032(4) 0.033(4) -0.004(3) 0.002(3) -0.003(3)
C501 0.034(4) 0.035(4) 0.041(4) -0.005(3) 0.003(3) 0.006(3)
C502 0.037(5) 0.043(4) 0.054(5) 0.004(3) 0.005(4) 0.003(3)
C503 0.035(5) 0.040(4) 0.083(6) -0.013(4) 0.008(4) -0.003(3)
C504 0.038(5) 0.064(6) 0.067(6) -0.027(4) -0.005(4) 0.001(4)
C505 0.044(5) 0.068(6) 0.045(5) -0.008(4) -0.005(4) 0.003(4)
C506 0.051(5) 0.043(4) 0.039(4) -0.002(3) 0.002(4) 0.009(4)
C601 0.036(4) 0.044(4) 0.026(4) 0.001(3) 0.007(3) 0.002(3)
C602 0.037(5) 0.046(4) 0.040(4) -0.001(3) 0.008(3) -0.002(3)
C603 0.038(5) 0.055(5) 0.077(7) 0.014(4) 0.001(4) -0.008(4)
C604 0.038(5) 0.093(7) 0.042(5) 0.016(4) 0.006(4) -0.008(4)
C605 0.035(5) 0.092(7) 0.037(5) -0.004(4) 0.008(4) 0.000(4)
C606 0.043(5) 0.055(5) 0.037(4) -0.007(3) 0.011(4) 0.001(4)
C701 0.047(5) 0.043(4) 0.037(4) -0.005(3) 0.007(4) -0.007(4)
C702 0.028(4) 0.054(5) 0.050(5) -0.011(4) 0.004(4) -0.003(3)
C703 0.038(5) 0.069(6) 0.069(6) -0.024(4) 0.004(4) 0.000(4)
C704 0.037(5) 0.108(8) 0.054(6) -0.033(5) 0.022(4) -0.013(5)
C705 0.073(7) 0.089(7) 0.054(6) -0.002(5) 0.032(5) -0.009(5)
C706 0.071(6) 0.057(5) 0.051(5) -0.003(4) 0.029(4) -0.012(4)
C801 0.042(5) 0.044(4) 0.035(4) 0.002(3) 0.009(3) -0.010(3)
C802 0.051(5) 0.049(5) 0.048(5) -0.001(4) 0.001(4) 0.001(4)
C803 0.055(6) 0.066(6) 0.098(8) 0.018(5) 0.009(6) 0.010(5)
C804 0.055(6) 0.086(7) 0.066(7) 0.032(5) 0.004(5) 0.012(5)
C805 0.052(6) 0.109(8) 0.038(5) 0.017(5) -0.004(4) -0.018(5)
C806 0.045(5) 0.066(5) 0.044(5) 0.001(4) 0.002(4) -0.008(4)

loop_
_geom_bond_atom_site_label_1
_geom_bond_atom_site_label_2
_geom_bond_distance
_geom_bond_site_symmetry_2
_geom_bond_publ_flag
Ni1A O1A 1.992(4) . ?
Ni1A N2A 2.146(5) . ?
Ni1A N3A 2.255(5) . ?
Ni1A N1A 2.266(6) . ?
Ni1A S1A 2.477(2) . ?
Ni1A S2A 2.497(2) . ?
Ni2A O2A 1.996(4) . ?
Ni2A N5A 2.136(6) . ?
Ni2A N6A 2.243(6) . ?
Ni2A N4A 2.320(6) . ?
Ni2A S1A 2.478(2) . ?
Ni2A S2A 2.487(2) . ?
S1A C1A 1.745(7) . ?
S2A C17A 1.755(7) . ?
O1A C39A 1.272(7) . ?
O2A C39A 1.237(7) . ?
N1A C9A 1.478(9) . ?
N1A C8A 1.485(9) . ?
N1A C7A 1.496(8) . ?
N2A C11A 1.449(9) . ?
N2A C10A 1.496(9) . ?
N2A C12A 1.497(9) . ?
N3A C14A 1.447(8) . ?
N3A C15A 1.490(8) . ?
N3A C13A 1.514(8) . ?
N4A C23A 1.470(9) . ?
N4A C24A 1.482(9) . ?
N4A C22A 1.495(9) . ?
N5A C26A 1.456(9) . ?
N5A C25A 1.483(10) . ?
N5A C27A 1.505(9) . ?
N6A C29A 1.475(8) . ?
N6A C30A 1.482(8) . ?
N6A C28A 1.514(7) . ?
C1A C6A 1.400(9) . ?
C1A C2A 1.426(9) . ?
C2A C3A 1.378(9) . ?
C2A C7A 1.503(9) . ?
C3A C4A 1.397(9) . ?
C4A C5A 1.407(8) . ?
C4A C31A 1.530(9) . ?
C5A C6A 1.385(8) . ?
C6A C30A 1.488(8) . ?
C9A C10A 1.484(11) . ?
C12A C13A 1.510(10) . ?
C15A C16A 1.508(8) . ?
C16A C21A 1.379(8) . ?
C16A C17A 1.406(8) . ?
C17A C18A 1.392(8) . ?
C18A C19A 1.398(9) . ?
C18A C22A 1.498(9) . ?
C19A C20A 1.391(9) . ?
C20A C21A 1.390(8) . ?
C20A C35A 1.513(9) . ?
C24A C25A 1.488(11) . ?
C27A C28A 1.494(9) . ?
C31A C34A 1.451(11) . ?
C31A C33A 1.527(12) . ?
C31A C32A 1.527(11) . ?
C35A C36A 1.519(10) . ?
C35A C37A 1.526(10) . ?
C35A C38A 1.526(10) . ?
Ni1B O1B 2.000(4) . ?
Ni1B N2B 2.167(5) . ?
Ni1B N1B 2.238(6) . ?
Ni1B N3B 2.313(6) . ?
Ni1B S2B 2.466(2) . ?
Ni1B S1B 2.501(2) . ?
Ni2B O2B 2.000(4) . ?
Ni2B N5B 2.135(6) . ?
Ni2B N4B 2.250(6) . ?
Ni2B N6B 2.319(6) . ?
Ni2B S1B 2.479(2) . ?
Ni2B S2B 2.488(2) . ?
S1B C1B 1.735(7) . ?
S2B C17B 1.763(7) . ?
O1B C39B 1.255(7) . ?
O2B C39B 1.266(7) . ?
N1B C8B 1.470(8) . ?
N1B C9B 1.472(8) . ?
N1B C7B 1.487(8) . ?
N2B C10B 1.470(10) . ?
N2B C12B 1.478(9) . ?
N2B C11B 1.480(9) . ?
N3B C14B 1.469(8) . ?
N3B C13B 1.486(8) . ?
N3B C15B 1.501(9) . ?
N4B C24B 1.460(8) . ?
N4B C23B 1.471(8) . ?
N4B C22B 1.491(8) . ?
N5B C27B 1.464(9) . ?
N5B C26B 1.478(9) . ?
N5B C25B 1.493(10) . ?
N6B C29B 1.444(8) . ?
N6B C28B 1.497(8) . ?
N6B C30B 1.504(8) . ?
C1B C2B 1.412(9) . ?
C1B C6B 1.420(8) . ?
C2B C3B 1.390(9) . ?
C2B C7B 1.513(8) . ?
C3B C4B 1.389(8) . ?
C4B C5B 1.393(8) . ?
C4B C31B 1.524(8) . ?
C5B C6B 1.379(9) . ?
C6B C30B 1.500(9) . ?
C9B C10B 1.503(11) . ?
C12B C13B 1.519(10) . ?
C15B C16B 1.501(9) . ?
C16B C21B 1.389(9) . ?
C16B C17B 1.404(8) . ?
C17B C18B 1.386(9) . ?
C18B C19B 1.394(9) . ?
C18B C22B 1.493(8) . ?
C19B C20B 1.403(9) . ?
C20B C21B 1.375(9) . ?
C20B C35B 1.537(9) . ?
C24B C25B 1.501(10) . ?
C27B C28B 1.503(10) . ?
C31B C34B 1.519(9) . ?
C31B C32B 1.540(9) . ?
C31B C33B 1.554(9) . ?
C35B C36B 1.499(9) . ?
C35B C38B 1.505(11) . ?
C35B C37B 1.509(11) . ?
B1 C301 1.632(9) . ?
B1 C201 1.637(10) . ?
B1 C401 1.651(10) . ?
B1 C101 1.655(10) . ?
C101 C102 1.391(9) . ?
C101 C106 1.413(9) . ?
C102 C103 1.389(10) . ?
C103 C104 1.375(10) . ?
C104 C105 1.379(10) . ?
C105 C106 1.378(10) . ?
C201 C202 1.391(9) . ?
C201 C206 1.396(9) . ?
C202 C203 1.385(10) . ?
C203 C204 1.361(11) . ?
C204 C205 1.398(10) . ?
C205 C206 1.368(9) . ?
C301 C302 1.393(9) . ?
C301 C306 1.414(9) . ?
C302 C303 1.377(9) . ?
C303 C304 1.376(9) . ?
C304 C305 1.391(10) . ?
C305 C306 1.377(9) . ?
C401 C402 1.385(9) . ?
C401 C406 1.410(9) . ?
C402 C403 1.390(10) . ?
C403 C404 1.371(11) . ?
C404 C405 1.363(10) . ?
C405 C406 1.365(10) . ?
B2 C701 1.620(10) . ?
B2 C801 1.627(10) . ?
B2 C501 1.654(9) . ?
B2 C601 1.657(10) . ?
C501 C502 1.388(9) . ?
C501 C506 1.390(9) . ?
C502 C503 1.409(9) . ?
C503 C504 1.371(10) . ?
C504 C505 1.378(10) . ?
C505 C506 1.379(9) . ?
C601 C606 1.389(9) . ?
C601 C602 1.402(8) . ?
C602 C603 1.384(10) . ?
C603 C604 1.382(11) . ?
C604 C605 1.369(10) . ?
C605 C606 1.376(10) . ?
C701 C702 1.400(9) . ?
C701 C706 1.416(10) . ?
C702 C703 1.392(10) . ?
C703 C704 1.399(11) . ?
C704 C705 1.383(11) . ?
C705 C706 1.359(11) . ?
C801 C802 1.397(9) . ?
C801 C806 1.405(9) . ?
C802 C803 1.412(10) . ?
C803 C804 1.354(11) . ?
C804 C805 1.351(11) . ?
C805 C806 1.390(10) . ?
